data_1549228
loop_
_publ_author_name
'Lin, Yi-Chun'
'Gilhula, James C.'
'Radosevich, Alexander T.'

_publ_section_title
;
 Nontrigonal constraint enhances 1,2-addition reactivity of phosphazenes.
;
_journal_issue 18
_journal_name_full 'Chemical science'
_journal_page_first 4338
_journal_page_last 4347
_journal_paper_doi 10.1039/c8sc00929e
_journal_volume 9
_journal_year 2018
_chemical_formula_sum 'C34 H50 B N2 O5 P'
_chemical_formula_weight 608.54
_space_group_crystal_system orthorhombic
_space_group_IT_number 61
_space_group_name_Hall '-P 2ac 2ab'
_space_group_name_H-M_alt 'P b c a'
_symmetry_space_group_name_Hall '-P 2ac 2ab'
_symmetry_space_group_name_H-M 'P b c a'
_atom_sites_solution_hydrogens geom
_audit_creation_method SHELXL-2018/1
_audit_update_record
;
2018-02-27 deposited with the CCDC.
2018-04-06 downloaded from the CCDC.
;
_cell_angle_alpha 90
_cell_angle_beta 90
_cell_angle_gamma 90
_cell_formula_units_Z 8
_cell_length_a 19.707(5)
_cell_length_b 17.611(4)
_cell_length_c 20.439(5)
_cell_measurement_reflns_used 5361
_cell_measurement_temperature 193(2)
_cell_measurement_theta_max 25.070
_cell_measurement_theta_min 2.517
_cell_volume 7094(3)
_computing_structure_refinement 'SHELXL-2018/1 (Sheldrick, 2018)'
_diffrn_ambient_temperature 193(2)
_diffrn_measured_fraction_theta_full 1.000
_diffrn_measured_fraction_theta_max 1.000
_diffrn_measurement_device_type 'SMART APEX CCD'
_diffrn_radiation_type MoK\a
_diffrn_radiation_wavelength 0.71073
_diffrn_reflns_av_R_equivalents 0.0429
_diffrn_reflns_av_unetI/netI 0.0235
_diffrn_reflns_Laue_measured_fraction_full 1.000
_diffrn_reflns_Laue_measured_fraction_max 1.000
_diffrn_reflns_limit_h_max 23
_diffrn_reflns_limit_h_min -23
_diffrn_reflns_limit_k_max 20
_diffrn_reflns_limit_k_min -20
_diffrn_reflns_limit_l_max 24
_diffrn_reflns_limit_l_min -24
_diffrn_reflns_number 44609
_diffrn_reflns_point_group_measured_fraction_full 1.000
_diffrn_reflns_point_group_measured_fraction_max 1.000
_diffrn_reflns_theta_full 25.000
_diffrn_reflns_theta_max 25.000
_diffrn_reflns_theta_min 1.843
_exptl_absorpt_coefficient_mu 0.117
_exptl_absorpt_correction_T_max 0.9930
_exptl_absorpt_correction_T_min 0.9735
_exptl_absorpt_correction_type multi-scan
_exptl_absorpt_process_details SADABS
_exptl_crystal_colour colorless
_exptl_crystal_density_diffrn 1.140
_exptl_crystal_description plate
_exptl_crystal_F_000 2624
_exptl_crystal_size_max 0.230
_exptl_crystal_size_mid 0.190
_exptl_crystal_size_min 0.060
_refine_diff_density_max 0.878
_refine_diff_density_min -0.448
_refine_diff_density_rms 0.051
_refine_ls_extinction_method none
_refine_ls_goodness_of_fit_ref 0.960
_refine_ls_hydrogen_treatment constr
_refine_ls_matrix_type full
_refine_ls_number_parameters 388
_refine_ls_number_reflns 6249
_refine_ls_number_restraints 0
_refine_ls_restrained_S_all 0.960
_refine_ls_R_factor_all 0.0670
_refine_ls_R_factor_gt 0.0535
_refine_ls_shift/su_max 0.005
_refine_ls_shift/su_mean 0.001
_refine_ls_structure_factor_coef Fsqd
_refine_ls_weighting_details 'w=1/[\s^2^(Fo^2^)+(0.2000P)^2^] where P=(Fo^2^+2Fc^2^)/3'
_refine_ls_weighting_scheme calc
_refine_ls_wR_factor_gt 0.2029
_refine_ls_wR_factor_ref 0.2269
_reflns_Friedel_coverage 0.000
_reflns_number_gt 5003
_reflns_number_total 6249
_reflns_threshold_expression 'I > 2\s(I)'
_cod_data_source_file c8sc00929e2.cif
_cod_data_source_block 15_1821122
_cod_depositor_comments 'Adding full bibliography for 1549222--1549228.cif.'
_cod_database_code 1549228
_shelx_shelxl_version_number 2018/1
_shelx_space_group_comment
;
The symmetry employed for this shelxl refinement is uniquely defined
by the following loop, which should always be used as a source of
symmetry information in preference to the above space-group names.
They are only intended as comments.
;
_shelx_estimated_absorpt_t_min 0.974
_shelx_estimated_absorpt_t_max 0.993

loop_
_space_group_symop_operation_xyz
'x, y, z'
'-x+1/2, -y, z+1/2'
'-x, y+1/2, -z+1/2'
'x+1/2, -y+1/2, -z'
'-x, -y, -z'
'x-1/2, y, -z-1/2'
'x, -y-1/2, z-1/2'
'-x-1/2, y-1/2, z'

loop_
_atom_site_label
_atom_site_type_symbol
_atom_site_fract_x
_atom_site_fract_y
_atom_site_fract_z
_atom_site_U_iso_or_equiv
_atom_site_adp_type
_atom_site_occupancy
_atom_site_site_symmetry_order
_atom_site_calc_flag
_atom_site_refinement_flags_posn
_atom_site_refinement_flags_adp
C1 C 0.32826(11) 0.96367(13) 0.36293(11) 0.0312(5) Uani 1 1 d . .
C2 C 0.11851(11) 0.87544(14) 0.28912(10) 0.0327(5) Uani 1 1 d . .
C3 C 0.06721(12) 0.90207(15) 0.23979(11) 0.0408(6) Uani 1 1 d . .
C4 C 0.05132(17) 0.83625(19) 0.19303(15) 0.0667(9) Uani 1 1 d . .
H4A H 0.017879 0.852870 0.160559 0.100 Uiso 1 1 calc R U
H4B H 0.093008 0.820452 0.170707 0.100 Uiso 1 1 calc R U
H4C H 0.032933 0.793396 0.217951 0.100 Uiso 1 1 calc R U
C5 C 0.00309(13) 0.9284(2) 0.27377(15) 0.0647(9) Uani 1 1 d . .
H5A H -0.029826 0.945561 0.241008 0.097 Uiso 1 1 calc R U
H5B H -0.016301 0.886238 0.298868 0.097 Uiso 1 1 calc R U
H5C H 0.013894 0.970427 0.303415 0.097 Uiso 1 1 calc R U
C6 C 0.09805(15) 0.96749(18) 0.20060(14) 0.0579(8) Uani 1 1 d . .
H6A H 0.065084 0.985425 0.168199 0.087 Uiso 1 1 calc R U
H6B H 0.109772 1.009158 0.230295 0.087 Uiso 1 1 calc R U
H6C H 0.139068 0.949795 0.178175 0.087 Uiso 1 1 calc R U
C7 C 0.18759(11) 0.75928(13) 0.39899(11) 0.0344(5) Uani 1 1 d . .
H7 H 0.188960 0.705678 0.393967 0.041 Uiso 1 1 calc R U
C8 C 0.17299(11) 0.79297(14) 0.45460(11) 0.0355(5) Uani 1 1 d . .
C9 C 0.15556(14) 0.76174(16) 0.52075(13) 0.0470(6) Uani 1 1 d . .
C10 C 0.2118(2) 0.7835(2) 0.56878(15) 0.0770(11) Uani 1 1 d . .
H10A H 0.201023 0.763437 0.612250 0.115 Uiso 1 1 calc R U
H10B H 0.255055 0.762182 0.553809 0.115 Uiso 1 1 calc R U
H10C H 0.215491 0.838980 0.571030 0.115 Uiso 1 1 calc R U
C11 C 0.1503(2) 0.67520(19) 0.51656(16) 0.0712(10) Uani 1 1 d . .
H11A H 0.138953 0.654630 0.559741 0.107 Uiso 1 1 calc R U
H11B H 0.114847 0.661299 0.485193 0.107 Uiso 1 1 calc R U
H11C H 0.193890 0.654238 0.502082 0.107 Uiso 1 1 calc R U
C12 C 0.08733(18) 0.7946(2) 0.54239(17) 0.0745(10) Uani 1 1 d . .
H12A H 0.075502 0.774486 0.585617 0.112 Uiso 1 1 calc R U
H12B H 0.090572 0.850055 0.544634 0.112 Uiso 1 1 calc R U
H12C H 0.052193 0.780275 0.510780 0.112 Uiso 1 1 calc R U
C13 C 0.34214(11) 0.77674(13) 0.24628(11) 0.0344(5) Uani 1 1 d . .
C14 C 0.36922(13) 0.75521(16) 0.18715(13) 0.0486(7) Uani 1 1 d . .
H14 H 0.353560 0.776125 0.147053 0.058 Uiso 1 1 calc R U
C15 C 0.42111(15) 0.70083(19) 0.18899(15) 0.0588(8) Uani 1 1 d . .
H15 H 0.441293 0.684436 0.149218 0.071 Uiso 1 1 calc R U
C16 C 0.44338(14) 0.67073(17) 0.24724(16) 0.0578(8) Uani 1 1 d . .
H16 H 0.478639 0.633950 0.246902 0.069 Uiso 1 1 calc R U
C17 C 0.41514(12) 0.69319(15) 0.30699(14) 0.0450(6) Uani 1 1 d . .
H17 H 0.430488 0.672499 0.347277 0.054 Uiso 1 1 calc R U
C18 C 0.36437(11) 0.74635(13) 0.30489(11) 0.0328(5) Uani 1 1 d . .
C19 C 0.15264(11) 0.81163(13) 0.29419(11) 0.0334(5) Uani 1 1 d . .
H19 H 0.145742 0.769506 0.265938 0.040 Uiso 1 1 calc R U
C20 C 0.37292(12) 0.96127(14) 0.41639(12) 0.0373(6) Uani 1 1 d . .
C21 C 0.42570(13) 1.01411(16) 0.41797(13) 0.0476(7) Uani 1 1 d . .
H21 H 0.457853 1.012199 0.452565 0.057 Uiso 1 1 calc R U
C22 C 0.43200(13) 1.06848(16) 0.37073(14) 0.0517(7) Uani 1 1 d . .
H22 H 0.467529 1.104794 0.373538 0.062 Uiso 1 1 calc R U
C23 C 0.38719(13) 1.07107(15) 0.31901(13) 0.0453(6) Uani 1 1 d . .
H23 H 0.392516 1.108871 0.286253 0.054 Uiso 1 1 calc R U
C24 C 0.33386(11) 1.01868(13) 0.31406(12) 0.0353(5) Uani 1 1 d . .
C25 C 0.28553(12) 1.02387(15) 0.25668(13) 0.0422(6) Uani 1 1 d . .
H25 H 0.250760 0.983037 0.262329 0.051 Uiso 1 1 calc R U
C26 C 0.32121(18) 1.0097(2) 0.19130(14) 0.0677(9) Uani 1 1 d . .
H26A H 0.288185 1.013577 0.155613 0.102 Uiso 1 1 calc R U
H26B H 0.357003 1.047640 0.185046 0.102 Uiso 1 1 calc R U
H26C H 0.341299 0.958789 0.191380 0.102 Uiso 1 1 calc R U
C27 C 0.24822(16) 1.09958(17) 0.25697(19) 0.0672(9) Uani 1 1 d . .
H27A H 0.217238 1.101840 0.219515 0.101 Uiso 1 1 calc R U
H27B H 0.222242 1.104528 0.297631 0.101 Uiso 1 1 calc R U
H27C H 0.281172 1.141114 0.253945 0.101 Uiso 1 1 calc R U
C28 C 0.36577(13) 0.90426(15) 0.47208(12) 0.0436(6) Uani 1 1 d . .
H28 H 0.327236 0.869503 0.461287 0.052 Uiso 1 1 calc R U
C29 C 0.34824(19) 0.9458(2) 0.53554(14) 0.0663(9) Uani 1 1 d . .
H29A H 0.307213 0.976359 0.528998 0.099 Uiso 1 1 calc R U
H29B H 0.340279 0.908694 0.570410 0.099 Uiso 1 1 calc R U
H29C H 0.385981 0.979113 0.547891 0.099 Uiso 1 1 calc R U
C30 C 0.42948(16) 0.85603(18) 0.48031(15) 0.0610(8) Uani 1 1 d . .
H30A H 0.422929 0.820197 0.516449 0.091 Uiso 1 1 calc R U
H30B H 0.438201 0.827848 0.439831 0.091 Uiso 1 1 calc R U
H30C H 0.468238 0.889048 0.489942 0.091 Uiso 1 1 calc R U
C31 C 0.14084(14) 1.03282(17) 0.44073(15) 0.0550(7) Uani 1 1 d . .
H31A H 0.111415 1.048670 0.403927 0.066 Uiso 1 1 calc R U
H31B H 0.114853 0.996841 0.468247 0.066 Uiso 1 1 calc R U
C32 C 0.1589(2) 1.0985(2) 0.4792(2) 0.0907(13) Uani 1 1 d . .
H32A H 0.185692 1.133656 0.451497 0.109 Uiso 1 1 calc R U
H32B H 0.188284 1.082117 0.515819 0.109 Uiso 1 1 calc R U
C33 C 0.0989(3) 1.1409(3) 0.5066(2) 0.1084(16) Uani 1 1 d . .
H33A H 0.115599 1.187305 0.528600 0.130 Uiso 1 1 calc R U
H33B H 0.069676 1.157103 0.469738 0.130 Uiso 1 1 calc R U
C34 C 0.0577(3) 1.0985(4) 0.5526(2) 0.144(3) Uani 1 1 d . .
H34A H 0.020083 1.130364 0.567732 0.216 Uiso 1 1 calc R U
H34B H 0.039560 1.053071 0.531093 0.216 Uiso 1 1 calc R U
H34C H 0.085588 1.083343 0.590090 0.216 Uiso 1 1 calc R U
B1 B 0.28034(13) 0.82969(14) 0.32737(12) 0.0303(6) Uani 1 1 d . .
N1 N 0.27521(9) 0.90732(10) 0.35893(9) 0.0287(4) Uani 1 1 d . .
N2 N 0.20131(9) 0.81152(10) 0.34639(9) 0.0294(4) Uani 1 1 d . .
O1 O 0.17445(8) 0.87214(9) 0.45292(7) 0.0354(4) Uani 1 1 d . .
O2 O 0.13471(8) 0.93033(9) 0.33599(7) 0.0335(4) Uani 1 1 d . .
O4 O 0.32876(8) 0.77700(9) 0.35630(7) 0.0343(4) Uani 1 1 d . .
O3 O 0.20053(8) 0.99517(9) 0.41524(8) 0.0355(4) Uani 1 1 d . .
O5 O 0.29159(8) 0.82837(9) 0.25678(7) 0.0352(4) Uani 1 1 d . .
P1 P 0.19768(3) 0.91208(3) 0.38488(3) 0.0276(2) Uani 1 1 d . .

loop_
_atom_site_aniso_label
_atom_site_aniso_U_11
_atom_site_aniso_U_22
_atom_site_aniso_U_33
_atom_site_aniso_U_23
_atom_site_aniso_U_13
_atom_site_aniso_U_12
C1 0.0244(11) 0.0312(12) 0.0378(12) -0.0055(9) 0.0056(9) -0.0013(9)
C2 0.0281(11) 0.0394(13) 0.0307(11) -0.0013(9) 0.0024(9) -0.0042(10)
C3 0.0331(12) 0.0513(16) 0.0380(12) 0.0030(11) -0.0029(10) 0.0000(11)
C4 0.069(2) 0.074(2) 0.0569(18) -0.0035(15) -0.0277(15) -0.0096(16)
C5 0.0339(14) 0.101(3) 0.0591(17) 0.0166(16) -0.0012(13) 0.0148(16)
C6 0.0514(16) 0.068(2) 0.0541(16) 0.0183(14) -0.0088(13) -0.0037(15)
C7 0.0342(12) 0.0273(12) 0.0417(13) 0.0045(10) 0.0006(10) -0.0016(9)
C8 0.0301(12) 0.0351(13) 0.0413(13) 0.0041(10) -0.0004(9) -0.0013(10)
C9 0.0494(15) 0.0500(16) 0.0416(14) 0.0094(12) 0.0049(11) -0.0004(12)
C10 0.088(3) 0.098(3) 0.0446(17) 0.0147(17) -0.0130(16) -0.018(2)
C11 0.098(3) 0.057(2) 0.0590(19) 0.0193(15) 0.0136(18) -0.0046(18)
C12 0.073(2) 0.081(2) 0.070(2) 0.0267(18) 0.0378(17) 0.0145(18)
C13 0.0308(12) 0.0318(13) 0.0407(13) -0.0064(10) 0.0064(9) -0.0026(9)
C14 0.0448(15) 0.0557(17) 0.0453(15) -0.0125(12) 0.0103(11) -0.0026(13)
C15 0.0503(17) 0.065(2) 0.0609(18) -0.0217(15) 0.0169(14) 0.0079(15)
C16 0.0389(15) 0.0499(18) 0.085(2) -0.0211(15) 0.0122(14) 0.0103(12)
C17 0.0345(13) 0.0364(14) 0.0642(16) -0.0013(12) 0.0006(12) 0.0025(11)
C18 0.0265(11) 0.0283(12) 0.0436(13) -0.0072(9) 0.0048(9) -0.0028(9)
C19 0.0330(11) 0.0343(13) 0.0328(11) -0.0047(9) 0.0016(9) -0.0034(10)
C20 0.0314(12) 0.0379(14) 0.0424(13) -0.0052(10) 0.0011(10) -0.0023(10)
C21 0.0368(14) 0.0520(16) 0.0541(15) -0.0057(12) -0.0035(12) -0.0114(12)
C22 0.0367(14) 0.0479(16) 0.0704(18) -0.0078(14) 0.0069(13) -0.0156(12)
C23 0.0375(14) 0.0381(14) 0.0604(16) 0.0030(12) 0.0144(12) -0.0047(11)
C24 0.0302(12) 0.0303(12) 0.0455(13) -0.0026(10) 0.0079(10) 0.0032(9)
C25 0.0363(13) 0.0406(14) 0.0496(14) 0.0112(11) 0.0009(11) 0.0015(11)
C26 0.065(2) 0.091(3) 0.0469(16) 0.0102(16) 0.0025(14) 0.0139(18)
C27 0.0541(18) 0.0477(17) 0.100(2) 0.0074(16) -0.0122(18) 0.0113(15)
C28 0.0446(15) 0.0482(16) 0.0380(13) 0.0000(11) -0.0076(11) -0.0079(12)
C29 0.086(2) 0.071(2) 0.0418(15) -0.0023(15) 0.0002(15) 0.0012(18)
C30 0.0591(19) 0.0569(19) 0.0669(19) 0.0072(15) -0.0138(15) 0.0014(15)
C31 0.0472(16) 0.0540(18) 0.0639(18) -0.0179(14) 0.0089(13) 0.0110(13)
C32 0.088(3) 0.078(3) 0.106(3) -0.048(2) 0.002(2) 0.012(2)
C33 0.131(4) 0.102(4) 0.092(3) -0.039(3) 0.003(3) 0.037(3)
C34 0.185(6) 0.187(6) 0.061(2) 0.014(3) 0.030(3) 0.084(5)
B1 0.0304(13) 0.0289(14) 0.0314(13) -0.0011(10) 0.0025(10) 0.0022(10)
N1 0.0253(10) 0.0277(10) 0.0332(10) -0.0029(7) 0.0019(7) -0.0004(7)
N2 0.0304(10) 0.0252(10) 0.0325(10) -0.0024(8) 0.0003(7) -0.0005(7)
O1 0.0393(9) 0.0348(9) 0.0322(9) -0.0027(7) 0.0059(7) -0.0027(7)
O2 0.0296(8) 0.0322(9) 0.0387(9) -0.0065(7) -0.0016(6) 0.0028(6)
O4 0.0333(9) 0.0339(9) 0.0356(9) -0.0016(6) 0.0020(6) 0.0065(7)
O3 0.0332(9) 0.0319(9) 0.0414(9) -0.0093(7) 0.0041(6) 0.0016(6)
O5 0.0377(9) 0.0350(9) 0.0330(8) -0.0014(7) 0.0045(6) 0.0071(7)
P1 0.0264(4) 0.0275(4) 0.0290(4) -0.0029(2) 0.0024(2) 0.0003(2)

loop_
_atom_type_symbol
_atom_type_description
_atom_type_scat_dispersion_real
_atom_type_scat_dispersion_imag
_atom_type_scat_source
C C 0.0033 0.0016 'International Tables Vol C Tables 4.2.6.8 and 6.1.1.4'
H H 0.0000 0.0000 'International Tables Vol C Tables 4.2.6.8 and 6.1.1.4'
B B 0.0013 0.0007 'International Tables Vol C Tables 4.2.6.8 and 6.1.1.4'
N N 0.0061 0.0033 'International Tables Vol C Tables 4.2.6.8 and 6.1.1.4'
O O 0.0106 0.0060 'International Tables Vol C Tables 4.2.6.8 and 6.1.1.4'
P P 0.1023 0.0942 'International Tables Vol C Tables 4.2.6.8 and 6.1.1.4'

loop_
_geom_angle_atom_site_label_1
_geom_angle_atom_site_label_2
_geom_angle_atom_site_label_3
_geom_angle
C24 C1 C20 121.9(2)
C24 C1 N1 119.6(2)
C20 C1 N1 118.5(2)
C19 C2 O2 114.86(19)
C19 C2 C3 131.6(2)
O2 C2 C3 113.4(2)
C2 C3 C5 110.4(2)
C2 C3 C6 108.6(2)
C5 C3 C6 110.0(2)
C2 C3 C4 108.6(2)
C5 C3 C4 110.3(2)
C6 C3 C4 108.9(2)
C3 C4 H4A 109.5
C3 C4 H4B 109.5
H4A C4 H4B 109.5
C3 C4 H4C 109.5
H4A C4 H4C 109.5
H4B C4 H4C 109.5
C3 C5 H5A 109.5
C3 C5 H5B 109.5
H5A C5 H5B 109.5
C3 C5 H5C 109.5
H5A C5 H5C 109.5
H5B C5 H5C 109.5
C3 C6 H6A 109.5
C3 C6 H6B 109.5
H6A C6 H6B 109.5
C3 C6 H6C 109.5
H6A C6 H6C 109.5
H6B C6 H6C 109.5
C8 C7 N2 113.5(2)
C8 C7 H7 123.3
N2 C7 H7 123.3
C7 C8 O1 115.2(2)
C7 C8 C9 131.6(2)
O1 C8 C9 113.2(2)
C8 C9 C11 109.3(2)
C8 C9 C12 108.9(2)
C11 C9 C12 109.5(3)
C8 C9 C10 108.7(2)
C11 C9 C10 109.5(3)
C12 C9 C10 110.9(3)
C9 C10 H10A 109.5
C9 C10 H10B 109.5
H10A C10 H10B 109.5
C9 C10 H10C 109.5
H10A C10 H10C 109.5
H10B C10 H10C 109.5
C9 C11 H11A 109.5
C9 C11 H11B 109.5
H11A C11 H11B 109.5
C9 C11 H11C 109.5
H11A C11 H11C 109.5
H11B C11 H11C 109.5
C9 C12 H12A 109.5
C9 C12 H12B 109.5
H12A C12 H12B 109.5
C9 C12 H12C 109.5
H12A C12 H12C 109.5
H12B C12 H12C 109.5
O5 C13 C14 127.2(2)
O5 C13 C18 110.65(19)
C14 C13 C18 122.1(2)
C13 C14 C15 116.6(3)
C13 C14 H14 121.7
C15 C14 H14 121.7
C16 C15 C14 121.3(2)
C16 C15 H15 119.3
C14 C15 H15 119.3
C15 C16 C17 121.3(3)
C15 C16 H16 119.3
C17 C16 H16 119.3
C18 C17 C16 117.1(3)
C18 C17 H17 121.4
C16 C17 H17 121.4
C17 C18 O4 128.1(2)
C17 C18 C13 121.5(2)
O4 C18 C13 110.39(19)
C2 C19 N2 113.7(2)
C2 C19 H19 123.1
N2 C19 H19 123.1
C21 C20 C1 117.7(2)
C21 C20 C28 119.4(2)
C1 C20 C28 122.9(2)
C22 C21 C20 121.3(3)
C22 C21 H21 119.4
C20 C21 H21 119.4
C21 C22 C23 120.5(2)
C21 C22 H22 119.8
C23 C22 H22 119.8
C22 C23 C24 120.9(2)
C22 C23 H23 119.5
C24 C23 H23 119.5
C1 C24 C23 117.7(2)
C1 C24 C25 123.1(2)
C23 C24 C25 119.2(2)
C24 C25 C27 110.7(2)
C24 C25 C26 112.2(2)
C27 C25 C26 111.6(3)
C24 C25 H25 107.4
C27 C25 H25 107.4
C26 C25 H25 107.4
C25 C26 H26A 109.5
C25 C26 H26B 109.5
H26A C26 H26B 109.5
C25 C26 H26C 109.5
H26A C26 H26C 109.5
H26B C26 H26C 109.5
C25 C27 H27A 109.5
C25 C27 H27B 109.5
H27A C27 H27B 109.5
C25 C27 H27C 109.5
H27A C27 H27C 109.5
H27B C27 H27C 109.5
C30 C28 C20 111.9(2)
C30 C28 C29 111.1(2)
C20 C28 C29 109.8(2)
C30 C28 H28 108.0
C20 C28 H28 108.0
C29 C28 H28 108.0
C28 C29 H29A 109.5
C28 C29 H29B 109.5
H29A C29 H29B 109.5
C28 C29 H29C 109.5
H29A C29 H29C 109.5
H29B C29 H29C 109.5
C28 C30 H30A 109.5
C28 C30 H30B 109.5
H30A C30 H30B 109.5
C28 C30 H30C 109.5
H30A C30 H30C 109.5
H30B C30 H30C 109.5
C32 C31 O3 111.3(3)
C32 C31 H31A 109.4
O3 C31 H31A 109.4
C32 C31 H31B 109.4
O3 C31 H31B 109.4
H31A C31 H31B 108.0
C31 C32 C33 113.9(4)
C31 C32 H32A 108.8
C33 C32 H32A 108.8
C31 C32 H32B 108.8
C33 C32 H32B 108.8
H32A C32 H32B 107.7
C34 C33 C32 115.2(5)
C34 C33 H33A 108.5
C32 C33 H33A 108.5
C34 C33 H33B 108.5
C32 C33 H33B 108.5
H33A C33 H33B 107.5
C33 C34 H34A 109.5
C33 C34 H34B 109.5
H34A C34 H34B 109.5
C33 C34 H34C 109.5
H34A C34 H34C 109.5
H34B C34 H34C 109.5
O4 B1 O5 106.95(18)
O4 B1 N1 116.48(19)
O5 B1 N1 116.44(18)
O4 B1 N2 113.73(18)
O5 B1 N2 112.09(18)
N1 B1 N2 90.68(15)
C1 N1 B1 126.58(17)
C1 N1 P1 128.98(15)
B1 N1 P1 104.42(14)
C19 N2 C7 115.49(18)
C19 N2 B1 117.34(17)
C7 N2 B1 118.73(17)
C19 N2 P1 106.00(14)
C7 N2 P1 105.88(14)
B1 N2 P1 87.30(12)
C8 O1 P1 117.37(14)
C2 O2 P1 117.33(14)
C18 O4 B1 105.93(17)
C31 O3 P1 122.22(16)
C13 O5 B1 106.06(17)
O3 P1 N1 98.16(9)
O3 P1 O1 94.26(9)
N1 P1 O1 121.59(9)
O3 P1 O2 94.88(8)
N1 P1 O2 121.95(9)
O1 P1 O2 113.38(9)
O3 P1 N2 175.75(8)
N1 P1 N2 77.59(8)
O1 P1 N2 87.83(8)
O2 P1 N2 87.67(8)

loop_
_geom_bond_atom_site_label_1
_geom_bond_atom_site_label_2
_geom_bond_distance
C1 C24 1.396(3)
C1 C20 1.404(3)
C1 N1 1.444(3)
C2 C19 1.314(3)
C2 O2 1.398(3)
C2 C3 1.503(3)
C3 C5 1.515(3)
C3 C6 1.529(4)
C3 C4 1.535(4)
C4 H4A 0.9800
C4 H4B 0.9800
C4 H4C 0.9800
C5 H5A 0.9800
C5 H5B 0.9800
C5 H5C 0.9800
C6 H6A 0.9800
C6 H6B 0.9800
C6 H6C 0.9800
C7 C8 1.314(3)
C7 N2 1.441(3)
C7 H7 0.9500
C8 O1 1.395(3)
C8 C9 1.499(3)
C9 C11 1.530(4)
C9 C12 1.529(4)
C9 C10 1.530(4)
C10 H10A 0.9800
C10 H10B 0.9800
C10 H10C 0.9800
C11 H11A 0.9800
C11 H11B 0.9800
C11 H11C 0.9800
C12 H12A 0.9800
C12 H12B 0.9800
C12 H12C 0.9800
C13 O5 1.366(3)
C13 C14 1.375(3)
C13 C18 1.383(3)
C14 C15 1.401(4)
C14 H14 0.9500
C15 C16 1.375(4)
C15 H15 0.9500
C16 C17 1.399(4)
C16 H16 0.9500
C17 C18 1.371(3)
C17 H17 0.9500
C18 O4 1.374(3)
C19 N2 1.435(3)
C19 H19 0.9500
C20 C21 1.396(3)
C20 C28 1.524(3)
C21 C22 1.366(4)
C21 H21 0.9500
C22 C23 1.378(4)
C22 H22 0.9500
C23 C24 1.402(3)
C23 H23 0.9500
C24 C25 1.514(3)
C25 C27 1.523(4)
C25 C26 1.530(4)
C25 H25 1.0000
C26 H26A 0.9800
C26 H26B 0.9800
C26 H26C 0.9800
C27 H27A 0.9800
C27 H27B 0.9800
C27 H27C 0.9800
C28 C30 1.525(4)
C28 C29 1.529(4)
C28 H28 1.0000
C29 H29A 0.9800
C29 H29B 0.9800
C29 H29C 0.9800
C30 H30A 0.9800
C30 H30B 0.9800
C30 H30C 0.9800
C31 C32 1.443(4)
C31 O3 1.447(3)
C31 H31A 0.9900
C31 H31B 0.9900
C32 C33 1.507(6)
C32 H32A 0.9900
C32 H32B 0.9900
C33 C34 1.450(7)
C33 H33A 0.9900
C33 H33B 0.9900
C34 H34A 0.9800
C34 H34B 0.9800
C34 H34C 0.9800
B1 O4 1.456(3)
B1 O5 1.460(3)
B1 N1 1.515(3)
B1 N2 1.637(3)
N1 P1 1.6195(18)
N2 P1 1.9392(19)
O1 P1 1.6242(16)
O2 P1 1.6252(16)
O3 P1 1.5906(16)

loop_
_geom_torsion_atom_site_label_1
_geom_torsion_atom_site_label_2
_geom_torsion_atom_site_label_3
_geom_torsion_atom_site_label_4
_geom_torsion
C19 C2 C3 C5 126.9(3)
O2 C2 C3 C5 -56.5(3)
C19 C2 C3 C6 -112.4(3)
O2 C2 C3 C6 64.1(3)
C19 C2 C3 C4 5.9(4)
O2 C2 C3 C4 -177.6(2)
N2 C7 C8 O1 -1.0(3)
N2 C7 C8 C9 179.9(2)
C7 C8 C9 C11 -4.7(4)
O1 C8 C9 C11 176.1(2)
C7 C8 C9 C12 -124.3(3)
O1 C8 C9 C12 56.5(3)
C7 C8 C9 C10 114.8(3)
O1 C8 C9 C10 -64.4(3)
O5 C13 C14 C15 180.0(2)
C18 C13 C14 C15 -0.3(4)
C13 C14 C15 C16 0.1(4)
C14 C15 C16 C17 0.0(5)
C15 C16 C17 C18 0.1(4)
C16 C17 C18 O4 179.7(2)
C16 C17 C18 C13 -0.2(4)
O5 C13 C18 C17 -179.9(2)
C14 C13 C18 C17 0.4(4)
O5 C13 C18 O4 0.2(3)
C14 C13 C18 O4 -179.5(2)
O2 C2 C19 N2 -1.3(3)
C3 C2 C19 N2 175.2(2)
C24 C1 C20 C21 -2.8(3)
N1 C1 C20 C21 177.2(2)
C24 C1 C20 C28 176.9(2)
N1 C1 C20 C28 -3.1(3)
C1 C20 C21 C22 2.9(4)
C28 C20 C21 C22 -176.8(2)
C20 C21 C22 C23 -1.9(4)
C21 C22 C23 C24 0.7(4)
C20 C1 C24 C23 1.6(3)
N1 C1 C24 C23 -178.4(2)
C20 C1 C24 C25 -178.5(2)
N1 C1 C24 C25 1.5(3)
C22 C23 C24 C1 -0.6(4)
C22 C23 C24 C25 179.6(2)
C1 C24 C25 C27 118.5(3)
C23 C24 C25 C27 -61.7(3)
C1 C24 C25 C26 -116.1(3)
C23 C24 C25 C26 63.7(3)
C21 C20 C28 C30 -58.0(3)
C1 C20 C28 C30 122.3(3)
C21 C20 C28 C29 65.8(3)
C1 C20 C28 C29 -113.9(3)
O3 C31 C32 C33 179.4(4)
C31 C32 C33 C34 63.3(6)
C24 C1 N1 B1 91.8(3)
C20 C1 N1 B1 -88.2(3)
C24 C1 N1 P1 -86.8(3)
C20 C1 N1 P1 93.2(2)
O4 B1 N1 C1 63.1(3)
O5 B1 N1 C1 -64.6(3)
N2 B1 N1 C1 -179.81(19)
O4 B1 N1 P1 -118.01(18)
O5 B1 N1 P1 114.29(18)
N2 B1 N1 P1 -0.91(15)
C2 C19 N2 C7 114.0(2)
C2 C19 N2 B1 -98.2(2)
C2 C19 N2 P1 -2.9(2)
C8 C7 N2 C19 -113.1(2)
C8 C7 N2 B1 99.6(2)
C8 C7 N2 P1 3.8(2)
O4 B1 N2 C19 -133.1(2)
O5 B1 N2 C19 -11.7(3)
N1 B1 N2 C19 107.37(19)
O4 B1 N2 C7 13.6(3)
O5 B1 N2 C7 135.1(2)
N1 B1 N2 C7 -105.9(2)
O4 B1 N2 P1 120.23(17)
O5 B1 N2 P1 -118.30(17)
N1 B1 N2 P1 0.74(12)
C7 C8 O1 P1 -3.3(3)
C9 C8 O1 P1 176.05(16)
C19 C2 O2 P1 6.1(2)
C3 C2 O2 P1 -171.06(15)
C17 C18 O4 B1 -179.3(2)
C13 C18 O4 B1 0.7(2)
O5 B1 O4 C18 -1.2(2)
N1 B1 O4 C18 -133.44(19)
N2 B1 O4 C18 123.07(19)
C32 C31 O3 P1 166.2(3)
C14 C13 O5 B1 178.8(2)
C18 C13 O5 B1 -1.0(2)
O4 B1 O5 C13 1.3(2)
N1 B1 O5 C13 133.6(2)
N2 B1 O5 C13 -123.94(19)
C31 O3 P1 N1 173.9(2)
C31 O3 P1 O1 -63.3(2)
C31 O3 P1 O2 50.6(2)
C1 N1 P1 O3 -0.6(2)
B1 N1 P1 O3 -179.47(14)
C1 N1 P1 O1 -100.8(2)
B1 N1 P1 O1 80.37(16)
C1 N1 P1 O2 100.4(2)
B1 N1 P1 O2 -78.47(16)
C1 N1 P1 N2 179.6(2)
B1 N1 P1 N2 0.79(13)
C8 O1 P1 O3 -171.79(16)
C8 O1 P1 N1 -69.49(18)
C8 O1 P1 O2 91.02(17)
C8 O1 P1 N2 4.50(16)
C2 O2 P1 O3 170.35(15)
C2 O2 P1 N1 67.57(18)
C2 O2 P1 O1 -92.87(15)
C2 O2 P1 N2 -6.24(15)
